data_7709280
loop_
_publ_author_name
'Lahiri, Goutam Kumar'
'Panda, Sanjib'
'Huang, Kuo-Wei'
'Singh, Aditi'
'Dey, Sanchaita'

_publ_section_title
;
 Inner-sphere electron transfer at the ruthenium-azo interface
;
_journal_name_full 'Dalton Transactions'
_journal_paper_doi 10.1039/D1DT03934B
_journal_year 2022
_chemical_formula_moiety 'C26 H28 N6 O4 Ru, C6 H6'
_chemical_formula_sum 'C32 H34 N6 O4 Ru'
_chemical_formula_weight 667.72
_chemical_name_systematic C32H35N6O4Ru
_space_group_crystal_system triclinic
_space_group_IT_number 2
_space_group_name_Hall '-P 1'
_space_group_name_H-M_alt 'P -1'
_atom_sites_solution_hydrogens geom
_audit_creation_date 2021-05-27
_audit_creation_method
;
Olex2 1.2
(compiled 2018.05.29 svn.r3508 for OlexSys, GUI svn.r5506)
;
_audit_update_record
;
2021-08-15 deposited with the CCDC.	2022-01-11 downloaded from the CCDC.
;
_cell_angle_alpha 104.342(2)
_cell_angle_beta 98.741(2)
_cell_angle_gamma 94.354(2)
_cell_formula_units_Z 2
_cell_length_a 10.0985(3)
_cell_length_b 12.2520(3)
_cell_length_c 12.9961(3)
_cell_measurement_reflns_used 13676
_cell_measurement_temperature 150(2)
_cell_measurement_theta_max 72.7320
_cell_measurement_theta_min 3.5490
_cell_volume 1528.89(7)
_computing_cell_refinement 'CrysAlisPro 1.171.39.46 (Rigaku OD, 2018)'
_computing_data_collection 'CrysAlisPro 1.171.39.46 (Rigaku OD, 2018)'
_computing_data_reduction 'CrysAlisPro 1.171.39.46 (Rigaku OD, 2018)'
_computing_molecular_graphics 'Olex2 (Dolomanov et al., 2009)'
_computing_publication_material 'Olex2 (Dolomanov et al., 2009)'
_computing_structure_refinement 'ShelXL (Sheldrick, 2015)'
_computing_structure_solution 'ShelXT (Sheldrick, 2015)'
_diffrn_ambient_temperature 150(2)
_diffrn_detector 'CCD plate'
_diffrn_measured_fraction_theta_full 0.983
_diffrn_measured_fraction_theta_max 0.983
_diffrn_measurement_details
;
List of Runs (angles in degrees, time in seconds):

  # Type    Start    End  Width  t~exp~   \w     \q     \k     \f   Frames
#--------------------------------------------------------------------------
  1  \w   -191.00 -11.00   1.00    8.00    -- -101.00   0.00 -36.00  180
  2  \w   -122.00  40.00   1.00    8.00    --  -32.00   0.00 108.00  162
  3  \w   -107.00 -11.00   1.00    8.00    -- -101.00  72.00-180.00   96
  4  \w    -97.00 -11.00   1.00    8.00    -- -101.00  72.00  36.00   86
  5  \w   -104.00 -23.00   1.00    8.00    -- -101.00  72.00 -72.00   81
  6  \w   -104.00 -21.00   1.00    8.00    -- -101.00  72.00 108.00   83
  7  \w    -66.00 -18.00   1.00    8.00    --  -32.00  72.00 -36.00   48
  8  \w    -94.00 -22.00   1.00    8.00    -- -101.00  72.00   0.00   72
  9  \w    -65.00 -12.00   1.00    8.00    --  -32.00  72.00 144.00   53
 10  \w   -100.00 -23.00   1.00    8.00    -- -101.00  72.00-108.00   77
 11  \w   -115.00 -34.00   1.00    8.00    -- -101.00  43.00-180.00   81
 12  \w   -171.00-112.00   1.00    8.00    -- -101.00 -72.00-180.00   59
 13  \w    -97.00 -22.00   1.00    8.00    -- -101.00  72.00-144.00   75
 14  \w    -97.00 -67.00   1.00    8.00    -- -101.00  72.00 -36.00   30
 15  \w    -30.00   0.00   1.00    8.00    --  -32.00 -72.00 -36.00   30
 16  \w    -99.00 -68.00   1.00    8.00    -- -101.00  72.00 144.00   31
 17  \w   -191.00 -67.00   1.00    8.00    -- -101.00 -72.00  72.00  124
 18  \w   -191.00 -67.00   1.00    8.00    -- -101.00 -72.00 144.00  124
 19  \w   -135.00 -42.00   1.00    8.00    -- -101.00  72.00  72.00   93
 20  \w   -122.00 -21.00   1.00    8.00    --  -32.00   0.00-180.00  101
;
_diffrn_measurement_device 'abstract diffractometer'
_diffrn_measurement_device_type 'dtrek-CrysAlisPro-abstract goniometer imported rigaku-d*trek images'
_diffrn_measurement_method '\w scans'
_diffrn_orient_matrix_type 'CrysAlisPro convention (1999,Acta A55,543-557)'
_diffrn_orient_matrix_UB_11 0.1428978000
_diffrn_orient_matrix_UB_12 -0.0178343000
_diffrn_orient_matrix_UB_13 0.0490100000
_diffrn_orient_matrix_UB_21 -0.0086063000
_diffrn_orient_matrix_UB_22 0.0885783000
_diffrn_orient_matrix_UB_23 0.1053188000
_diffrn_orient_matrix_UB_31 -0.0605693000
_diffrn_orient_matrix_UB_32 -0.0944461000
_diffrn_orient_matrix_UB_33 0.0442657000
_diffrn_radiation_monochromator graphite
_diffrn_radiation_probe x-ray
_diffrn_radiation_type CuK\a
_diffrn_radiation_wavelength 1.54184
_diffrn_reflns_av_R_equivalents 0.0779
_diffrn_reflns_av_unetI/netI 0.0533
_diffrn_reflns_Laue_measured_fraction_full 0.983
_diffrn_reflns_Laue_measured_fraction_max 0.983
_diffrn_reflns_limit_h_max 11
_diffrn_reflns_limit_h_min -11
_diffrn_reflns_limit_k_max 11
_diffrn_reflns_limit_k_min -14
_diffrn_reflns_limit_l_max 15
_diffrn_reflns_limit_l_min -15
_diffrn_reflns_number 16587
_diffrn_reflns_point_group_measured_fraction_full 0.983
_diffrn_reflns_point_group_measured_fraction_max 0.983
_diffrn_reflns_theta_full 64.995
_diffrn_reflns_theta_max 64.995
_diffrn_reflns_theta_min 3.567
_diffrn_source 'fine-focus sealed X-ray tube'
_diffrn_source_type 'Enhance (Cu) X-ray Source'
_exptl_absorpt_coefficient_mu 4.533
_exptl_absorpt_correction_T_max 1.00000
_exptl_absorpt_correction_T_min 0.38098
_exptl_absorpt_correction_type multi-scan
_exptl_absorpt_process_details
;
CrysAlisPro 1.171.39.46 (Rigaku Oxford Diffraction, 2018)
Empirical absorption correction using spherical harmonics,
 implemented in SCALE3 ABSPACK scaling algorithm.
;
_exptl_crystal_colour 'metallic blackish red'
_exptl_crystal_colour_lustre metallic
_exptl_crystal_colour_modifier blackish
_exptl_crystal_colour_primary red
_exptl_crystal_density_diffrn 1.450
_exptl_crystal_description block
_exptl_crystal_F_000 688
_exptl_crystal_size_max 0.115
_exptl_crystal_size_mid 0.105
_exptl_crystal_size_min 0.08
_refine_diff_density_max 1.759
_refine_diff_density_min -0.878
_refine_diff_density_rms 0.148
_refine_ls_extinction_method none
_refine_ls_goodness_of_fit_ref 1.079
_refine_ls_hydrogen_treatment constr
_refine_ls_matrix_type full
_refine_ls_number_parameters 394
_refine_ls_number_reflns 5113
_refine_ls_number_restraints 0
_refine_ls_restrained_S_all 1.079
_refine_ls_R_factor_all 0.0544
_refine_ls_R_factor_gt 0.0514
_refine_ls_shift/su_max 0.001
_refine_ls_shift/su_mean 0.000
_refine_ls_structure_factor_coef Fsqd
_refine_ls_weighting_details 'w=1/[\s^2^(Fo^2^)+(0.0984P)^2^+0.0273P] where P=(Fo^2^+2Fc^2^)/3'
_refine_ls_weighting_scheme calc
_refine_ls_wR_factor_gt 0.1302
_refine_ls_wR_factor_ref 0.1339
_reflns_Friedel_coverage 0.000
_reflns_number_gt 4863
_reflns_number_total 5113
_reflns_threshold_expression 'I > 2\s(I)'
_cod_data_source_file d1dt03934b2.cif
_cod_data_source_block 1
_cod_database_code 7709280
_shelx_shelxl_version_number 2018/3
_chemical_oxdiff_formula C30H13N4O8Ru
_shelx_space_group_comment
;
The symmetry employed for this shelxl refinement is uniquely defined
by the following loop, which should always be used as a source of
symmetry information in preference to the above space-group names.
They are only intended as comments.
;
_shelx_estimated_absorpt_t_max 0.713
_shelx_estimated_absorpt_t_min 0.624
_reflns_odcompleteness_completeness 96.60
_reflns_odcompleteness_iscentric 1
_reflns_odcompleteness_theta 72.64
_olex2_refinement_description
;
1. Fixed Uiso
 At 1.2 times of:
  All C(H) groups
 At 1.5 times of:
  All C(H,H,H) groups
2.a Aromatic/amide H refined with riding coordinates:
 C19(H19), C24(H24), C3(H3), C11(H11), C4(H4), C5(H5), C14(H14), C6(H6),
 C12(H12), C13(H13), C28(H28), C32(H32), C29(H29), C31(H31), C27(H27), C30(H30)
2.b Idealised Me refined as rotating group:
 C16(H16A,H16B,H16C), C8(H8A,H8B,H8C), C22(H22A,H22B,H22C), C26(H26A,H26B,
 H26C), C17(H17A,H17B,H17C), C21(H21A,H21B,H21C)
;
_olex2_submission_special_instructions 'No special instructions were received'
_oxdiff_exptl_absorpt_empirical_details
;
Empirical correction (ABSPACK) includes:
- Absorption correction using spherical harmonics
- Frame scaling
- Detector area scaling
;
_oxdiff_exptl_absorpt_empirical_full_max 2.819
_oxdiff_exptl_absorpt_empirical_full_min 0.501

loop_
_space_group_symop_operation_xyz
'x, y, z'
'-x, -y, -z'

loop_
_atom_site_label
_atom_site_type_symbol
_atom_site_fract_x
_atom_site_fract_y
_atom_site_fract_z
_atom_site_U_iso_or_equiv
_atom_site_adp_type
_atom_site_occupancy
_atom_site_site_symmetry_order
_atom_site_calc_flag
_atom_site_refinement_flags_posn
_atom_site_refinement_flags_adp
_atom_site_refinement_flags_occupancy
_atom_site_disorder_assembly
_atom_site_disorder_group
Ru1 Ru 0.75976(2) 0.21156(2) 0.40783(2) 0.01762(14) Uani 1 1 d . . . . .
O1 O 0.9193(3) 0.2250(2) 0.5310(2) 0.0252(5) Uani 1 1 d . . . . .
O3 O 0.8825(2) 0.1265(2) 0.3111(2) 0.0244(5) Uani 1 1 d . . . . .
O4 O 0.8411(2) 0.3651(2) 0.4004(2) 0.0231(5) Uani 1 1 d . . . . .
N1 N 0.6109(3) 0.2099(2) 0.2941(2) 0.0207(6) Uani 1 1 d . . . . .
O2 O 0.6863(3) 0.0604(2) 0.4264(2) 0.0267(6) Uani 1 1 d . . . . .
N3 N 0.4973(3) 0.2549(2) 0.3135(2) 0.0233(6) Uani 1 1 d . . . . .
N6 N 0.6484(3) 0.0814(2) 0.1295(2) 0.0257(6) Uani 1 1 d . . . . .
N5 N 0.4234(3) 0.3571(2) 0.4747(2) 0.0236(6) Uani 1 1 d . . . . .
N2 N 0.6237(3) 0.2913(2) 0.4891(2) 0.0187(6) Uani 1 1 d . . . . .
N4 N 0.6187(3) 0.2617(2) 0.1283(2) 0.0248(6) Uani 1 1 d . . . . .
C15 C 0.6635(4) 0.0906(3) 0.0278(3) 0.0269(7) Uani 1 1 d . . . . .
C7 C 0.4830(4) 0.3944(3) 0.5820(3) 0.0250(8) Uani 1 1 d . . . . .
C10 C 0.6459(4) 0.2038(3) 0.0296(3) 0.0266(7) Uani 1 1 d . . . . .
C9 C 0.6219(3) 0.1855(3) 0.1828(3) 0.0219(7) Uani 1 1 d . . . . .
C1 C 0.5124(3) 0.2971(3) 0.4223(3) 0.0220(7) Uani 1 1 d . . . . .
C2 C 0.6095(3) 0.3514(3) 0.5910(3) 0.0226(7) Uani 1 1 d . . . . .
C19 C 0.8560(5) 0.0536(4) 0.5721(3) 0.0399(10) Uani 1 1 d . . . . .
H19 H 0.881526 0.009839 0.619269 0.048 Uiso 1 1 calc R . . . .
C24 C 0.9701(4) 0.2910(3) 0.2661(3) 0.0306(8) Uani 1 1 d . . . . .
H24 H 1.020137 0.313343 0.218775 0.037 Uiso 1 1 calc R . . . .
C3 C 0.6981(4) 0.3777(3) 0.6885(3) 0.0248(7) Uani 1 1 d . . . . .
H3 H 0.780293 0.348345 0.695227 0.030 Uiso 1 1 calc R . . . .
C11 C 0.6556(4) 0.2407(3) -0.0630(3) 0.0323(8) Uani 1 1 d . . . . .
H11 H 0.646961 0.315628 -0.063514 0.039 Uiso 1 1 calc R . . . .
C16 C 0.6497(4) -0.0236(3) 0.1641(3) 0.0309(8) Uani 1 1 d . . . . .
H16A H 0.585912 -0.081719 0.113745 0.046 Uiso 1 1 calc GR . . . .
H16B H 0.625571 -0.010629 0.234408 0.046 Uiso 1 1 calc GR . . . .
H16C H 0.738348 -0.047172 0.166742 0.046 Uiso 1 1 calc GR . . . .
C20 C 0.7370(4) 0.0137(3) 0.4990(3) 0.0304(8) Uani 1 1 d . . . . .
C25 C 0.9228(3) 0.3768(3) 0.3362(3) 0.0266(8) Uani 1 1 d . . . . .
C4 C 0.6581(4) 0.4499(3) 0.7758(3) 0.0313(8) Uani 1 1 d . . . . .
H4 H 0.715259 0.469497 0.842397 0.038 Uiso 1 1 calc R . . . .
C5 C 0.5348(4) 0.4940(3) 0.7666(3) 0.0336(9) Uani 1 1 d . . . . .
H5 H 0.512925 0.543234 0.826828 0.040 Uiso 1 1 calc R . . . .
C8 C 0.2898(4) 0.3765(3) 0.4271(3) 0.0325(8) Uani 1 1 d . . . . .
H8A H 0.223495 0.319365 0.433650 0.049 Uiso 1 1 calc GR . . . .
H8B H 0.287579 0.372860 0.352164 0.049 Uiso 1 1 calc GR . . . .
H8C H 0.270388 0.450019 0.464013 0.049 Uiso 1 1 calc GR . . . .
C23 C 0.9523(4) 0.1746(3) 0.2572(3) 0.0287(8) Uani 1 1 d . . . . .
C22 C 1.0192(5) 0.0962(4) 0.1788(4) 0.0460(11) Uani 1 1 d . . . . .
H22A H 1.010608 0.021835 0.190544 0.069 Uiso 1 1 calc GR . . . .
H22B H 1.113084 0.123987 0.189177 0.069 Uiso 1 1 calc GR . . . .
H22C H 0.976989 0.092472 0.106495 0.069 Uiso 1 1 calc GR . . . .
C18 C 0.9416(4) 0.1515(3) 0.5828(3) 0.0292(8) Uani 1 1 d . . . . .
C14 C 0.6853(4) 0.0119(4) -0.0627(3) 0.0381(9) Uani 1 1 d . . . . .
H14 H 0.694892 -0.062935 -0.062403 0.046 Uiso 1 1 calc R . . . .
C6 C 0.4448(4) 0.4667(3) 0.6708(3) 0.0296(8) Uani 1 1 d . . . . .
H6 H 0.361922 0.495145 0.665533 0.036 Uiso 1 1 calc R . . . .
C26 C 0.9684(4) 0.4987(3) 0.3434(4) 0.0384(10) Uani 1 1 d . . . . .
H26A H 0.890944 0.538230 0.333138 0.058 Uiso 1 1 calc GR . . . .
H26B H 1.021149 0.501877 0.288440 0.058 Uiso 1 1 calc GR . . . .
H26C H 1.022070 0.533672 0.413072 0.058 Uiso 1 1 calc GR . . . .
C12 C 0.6781(4) 0.1630(4) -0.1532(3) 0.0403(10) Uani 1 1 d . . . . .
H12 H 0.684254 0.186184 -0.215393 0.048 Uiso 1 1 calc R . . . .
C17 C 1.0709(5) 0.1775(4) 0.6636(4) 0.0475(11) Uani 1 1 d . . . . .
H17A H 1.136113 0.222730 0.640325 0.071 Uiso 1 1 calc GR . . . .
H17B H 1.104990 0.107875 0.669571 0.071 Uiso 1 1 calc GR . . . .
H17C H 1.053931 0.218460 0.732629 0.071 Uiso 1 1 calc GR . . . .
C13 C 0.6922(5) 0.0500(4) -0.1538(3) 0.0418(10) Uani 1 1 d . . . . .
H13 H 0.706344 -0.000359 -0.216501 0.050 Uiso 1 1 calc R . . . .
C28 C 0.9113(7) 0.5818(6) 1.0854(4) 0.0707(17) Uani 1 1 d . . . . .
H28 H 0.979738 0.541726 1.107883 0.085 Uiso 1 1 calc R . . . .
C32 C 0.8362(6) 0.7261(4) 1.0061(4) 0.0566(13) Uani 1 1 d . . . . .
H32 H 0.853325 0.785614 0.975513 0.068 Uiso 1 1 calc R . . . .
C29 C 0.7813(7) 0.5534(4) 1.0967(4) 0.0586(14) Uani 1 1 d . . . . .
H29 H 0.761877 0.495115 1.128281 0.070 Uiso 1 1 calc R . . . .
C31 C 0.7095(5) 0.6952(4) 1.0163(4) 0.0498(11) Uani 1 1 d . . . . .
H31 H 0.639437 0.732677 0.991877 0.060 Uiso 1 1 calc R . . . .
C21 C 0.6536(5) -0.0936(4) 0.4994(4) 0.0498(12) Uani 1 1 d . . . . .
H21A H 0.572033 -0.075052 0.525567 0.075 Uiso 1 1 calc GR . . . .
H21B H 0.704156 -0.131874 0.545543 0.075 Uiso 1 1 calc GR . . . .
H21C H 0.631617 -0.142342 0.427379 0.075 Uiso 1 1 calc GR . . . .
C27 C 0.9409(6) 0.6709(6) 1.0403(5) 0.0719(18) Uani 1 1 d . . . . .
H27 H 1.028808 0.692296 1.033616 0.086 Uiso 1 1 calc R . . . .
C30 C 0.6829(6) 0.6091(4) 1.0624(4) 0.0536(12) Uani 1 1 d . . . . .
H30 H 0.594859 0.589109 1.069884 0.064 Uiso 1 1 calc R . . . .

loop_
_atom_site_aniso_label
_atom_site_aniso_U_11
_atom_site_aniso_U_22
_atom_site_aniso_U_33
_atom_site_aniso_U_23
_atom_site_aniso_U_13
_atom_site_aniso_U_12
Ru1 0.0178(2) 0.01286(19) 0.02091(19) 0.00562(12) 0.00050(12) -0.00454(12)
O1 0.0242(13) 0.0219(13) 0.0271(13) 0.0066(11) -0.0005(10) -0.0022(10)
O3 0.0221(12) 0.0244(13) 0.0268(13) 0.0063(10) 0.0048(10) 0.0045(10)
O4 0.0228(13) 0.0220(13) 0.0239(12) 0.0105(10) 0.0001(10) -0.0080(10)
N1 0.0228(15) 0.0111(13) 0.0252(15) 0.0035(11) 0.0007(12) -0.0046(11)
O2 0.0268(13) 0.0218(13) 0.0312(13) 0.0099(11) 0.0029(11) -0.0057(10)
N3 0.0223(14) 0.0165(13) 0.0288(15) 0.0048(12) 0.0022(12) -0.0034(11)
N6 0.0312(16) 0.0180(14) 0.0256(15) 0.0061(12) -0.0017(13) 0.0017(12)
N5 0.0200(14) 0.0171(14) 0.0347(16) 0.0099(12) 0.0042(12) -0.0012(11)
N2 0.0176(14) 0.0132(13) 0.0249(15) 0.0062(11) 0.0030(12) -0.0035(11)
N4 0.0256(15) 0.0204(14) 0.0262(15) 0.0066(12) -0.0008(12) -0.0019(11)
C15 0.0275(18) 0.0252(18) 0.0266(18) 0.0077(15) 0.0003(15) 0.0007(14)
C7 0.0268(19) 0.0165(16) 0.0334(19) 0.0105(15) 0.0071(16) -0.0040(14)
C10 0.0258(18) 0.0243(17) 0.0270(18) 0.0075(14) -0.0013(14) -0.0045(14)
C9 0.0193(16) 0.0173(16) 0.0257(17) 0.0046(14) -0.0022(13) -0.0026(13)
C1 0.0228(17) 0.0125(15) 0.0301(18) 0.0083(13) 0.0028(14) -0.0073(12)
C2 0.0264(17) 0.0128(15) 0.0296(18) 0.0073(14) 0.0090(14) -0.0062(13)
C19 0.051(3) 0.034(2) 0.037(2) 0.0195(18) -0.0039(19) 0.0000(18)
C24 0.0216(18) 0.040(2) 0.0324(19) 0.0155(17) 0.0067(15) -0.0064(15)
C3 0.0287(18) 0.0209(17) 0.0280(18) 0.0114(14) 0.0093(15) -0.0032(14)
C11 0.032(2) 0.0307(19) 0.035(2) 0.0147(17) 0.0011(16) -0.0029(15)
C16 0.042(2) 0.0169(17) 0.0295(19) 0.0055(15) -0.0047(16) 0.0012(15)
C20 0.036(2) 0.0231(18) 0.036(2) 0.0134(16) 0.0088(17) 0.0004(15)
C25 0.0186(16) 0.0308(19) 0.0296(18) 0.0162(16) -0.0067(14) -0.0082(14)
C4 0.038(2) 0.0254(18) 0.0303(19) 0.0094(15) 0.0065(16) -0.0043(15)
C5 0.048(2) 0.0244(18) 0.0303(19) 0.0070(15) 0.0160(18) -0.0006(16)
C8 0.0245(18) 0.0311(19) 0.045(2) 0.0158(17) 0.0058(16) 0.0030(15)
C23 0.0217(17) 0.037(2) 0.0279(18) 0.0117(16) 0.0020(14) 0.0040(15)
C22 0.044(3) 0.057(3) 0.043(2) 0.017(2) 0.018(2) 0.014(2)
C18 0.036(2) 0.0258(19) 0.0265(18) 0.0091(15) 0.0008(16) 0.0072(16)
C14 0.044(2) 0.036(2) 0.033(2) 0.0070(17) 0.0007(18) 0.0147(18)
C6 0.0327(19) 0.0202(17) 0.041(2) 0.0111(16) 0.0160(17) 0.0026(14)
C26 0.035(2) 0.035(2) 0.045(2) 0.0204(19) -0.0010(18) -0.0157(17)
C12 0.043(2) 0.050(3) 0.032(2) 0.0186(19) 0.0081(18) 0.0028(19)
C17 0.048(3) 0.043(2) 0.043(2) 0.009(2) -0.014(2) 0.005(2)
C13 0.046(2) 0.051(3) 0.028(2) 0.0048(18) 0.0104(18) 0.018(2)
C28 0.087(4) 0.089(4) 0.039(3) 0.013(3) 0.007(3) 0.045(4)
C32 0.066(3) 0.045(3) 0.065(3) 0.021(2) 0.022(3) 0.004(2)
C29 0.089(4) 0.046(3) 0.036(2) 0.009(2) 0.009(3) -0.004(3)
C31 0.055(3) 0.034(2) 0.057(3) 0.004(2) 0.012(2) 0.007(2)
C21 0.052(3) 0.033(2) 0.070(3) 0.030(2) 0.005(2) -0.006(2)
C27 0.051(3) 0.106(5) 0.055(3) 0.008(3) 0.024(3) -0.001(3)
C30 0.058(3) 0.053(3) 0.039(2) 0.000(2) 0.005(2) -0.011(2)

loop_
_atom_type_symbol
_atom_type_description
_atom_type_scat_dispersion_real
_atom_type_scat_dispersion_imag
_atom_type_scat_source
C C 0.0181 0.0091 'International Tables Vol C Tables 4.2.6.8 and 6.1.1.4'
H H 0.0000 0.0000 'International Tables Vol C Tables 4.2.6.8 and 6.1.1.4'
N N 0.0311 0.0180 'International Tables Vol C Tables 4.2.6.8 and 6.1.1.4'
O O 0.0492 0.0322 'International Tables Vol C Tables 4.2.6.8 and 6.1.1.4'
Ru Ru 0.0552 3.2960 'International Tables Vol C Tables 4.2.6.8 and 6.1.1.4'

loop_
_geom_angle_atom_site_label_1
_geom_angle_atom_site_label_2
_geom_angle_atom_site_label_3
_geom_angle
_geom_angle_site_symmetry_1
_geom_angle_site_symmetry_3
_geom_angle_publ_flag
O3 Ru1 O1 84.63(10) . . ?
O4 Ru1 O1 85.60(10) . . ?
O4 Ru1 O3 92.71(10) . . ?
O4 Ru1 O2 175.81(8) . . ?
N1 Ru1 O1 176.16(9) . . ?
N1 Ru1 O3 97.18(11) . . ?
N1 Ru1 O4 90.93(11) . . ?
N1 Ru1 O2 92.96(11) . . ?
N1 Ru1 N2 76.88(12) . . ?
O2 Ru1 O1 90.47(10) . . ?
O2 Ru1 O3 88.34(10) . . ?
N2 Ru1 O1 101.35(11) . . ?
N2 Ru1 O3 174.00(9) . . ?
N2 Ru1 O4 88.31(11) . . ?
N2 Ru1 O2 91.07(11) . . ?
C18 O1 Ru1 125.5(2) . . ?
C23 O3 Ru1 122.5(2) . . ?
C25 O4 Ru1 122.9(2) . . ?
N3 N1 Ru1 122.7(2) . . ?
N3 N1 C9 112.4(3) . . ?
C9 N1 Ru1 123.4(2) . . ?
C20 O2 Ru1 125.3(2) . . ?
N1 N3 C1 106.6(3) . . ?
C15 N6 C16 125.1(3) . . ?
C9 N6 C15 105.3(3) . . ?
C9 N6 C16 129.4(3) . . ?
C7 N5 C8 126.6(3) . . ?
C1 N5 C7 106.6(3) . . ?
C1 N5 C8 126.7(3) . . ?
C1 N2 Ru1 111.4(2) . . ?
C1 N2 C2 106.7(3) . . ?
C2 N2 Ru1 141.6(2) . . ?
C9 N4 C10 103.2(3) . . ?
N6 C15 C10 104.9(3) . . ?
C14 C15 N6 131.9(3) . . ?
C14 C15 C10 123.1(3) . . ?
N5 C7 C2 106.6(3) . . ?
N5 C7 C6 132.3(4) . . ?
C6 C7 C2 121.0(3) . . ?
N4 C10 C15 110.8(3) . . ?
N4 C10 C11 130.1(3) . . ?
C11 C10 C15 119.1(3) . . ?
N6 C9 N1 120.8(3) . . ?
N4 C9 N1 123.2(3) . . ?
N4 C9 N6 115.8(3) . . ?
N3 C1 N5 125.1(3) . . ?
N2 C1 N3 122.4(3) . . ?
N2 C1 N5 112.3(3) . . ?
N2 C2 C7 107.8(3) . . ?
N2 C2 C3 130.8(3) . . ?
C3 C2 C7 121.3(3) . . ?
C20 C19 H19 116.4 . . ?
C20 C19 C18 127.3(4) . . ?
C18 C19 H19 116.4 . . ?
C25 C24 H24 116.0 . . ?
C25 C24 C23 128.1(3) . . ?
C23 C24 H24 116.0 . . ?
C2 C3 H3 121.6 . . ?
C2 C3 C4 116.7(3) . . ?
C4 C3 H3 121.6 . . ?
C10 C11 H11 121.0 . . ?
C12 C11 C10 118.1(4) . . ?
C12 C11 H11 121.0 . . ?
N6 C16 H16A 109.5 . . ?
N6 C16 H16B 109.5 . . ?
N6 C16 H16C 109.5 . . ?
H16A C16 H16B 109.5 . . ?
H16A C16 H16C 109.5 . . ?
H16B C16 H16C 109.5 . . ?
O2 C20 C19 125.8(3) . . ?
O2 C20 C21 113.4(4) . . ?
C19 C20 C21 120.8(4) . . ?
O4 C25 C24 126.6(3) . . ?
O4 C25 C26 113.5(3) . . ?
C24 C25 C26 119.9(3) . . ?
C3 C4 H4 119.0 . . ?
C3 C4 C5 122.0(4) . . ?
C5 C4 H4 119.0 . . ?
C4 C5 H5 119.1 . . ?
C6 C5 C4 121.8(4) . . ?
C6 C5 H5 119.1 . . ?
N5 C8 H8A 109.5 . . ?
N5 C8 H8B 109.5 . . ?
N5 C8 H8C 109.5 . . ?
H8A C8 H8B 109.5 . . ?
H8A C8 H8C 109.5 . . ?
H8B C8 H8C 109.5 . . ?
O3 C23 C24 125.7(3) . . ?
O3 C23 C22 115.0(3) . . ?
C24 C23 C22 119.3(3) . . ?
C23 C22 H22A 109.5 . . ?
C23 C22 H22B 109.5 . . ?
C23 C22 H22C 109.5 . . ?
H22A C22 H22B 109.5 . . ?
H22A C22 H22C 109.5 . . ?
H22B C22 H22C 109.5 . . ?
O1 C18 C19 125.3(4) . . ?
O1 C18 C17 115.2(3) . . ?
C19 C18 C17 119.4(3) . . ?
C15 C14 H14 121.7 . . ?
C15 C14 C13 116.7(4) . . ?
C13 C14 H14 121.7 . . ?
C7 C6 H6 121.4 . . ?
C5 C6 C7 117.1(4) . . ?
C5 C6 H6 121.4 . . ?
C25 C26 H26A 109.5 . . ?
C25 C26 H26B 109.5 . . ?
C25 C26 H26C 109.5 . . ?
H26A C26 H26B 109.5 . . ?
H26A C26 H26C 109.5 . . ?
H26B C26 H26C 109.5 . . ?
C11 C12 H12 119.1 . . ?
C11 C12 C13 121.8(4) . . ?
C13 C12 H12 119.1 . . ?
C18 C17 H17A 109.5 . . ?
C18 C17 H17B 109.5 . . ?
C18 C17 H17C 109.5 . . ?
H17A C17 H17B 109.5 . . ?
H17A C17 H17C 109.5 . . ?
H17B C17 H17C 109.5 . . ?
C14 C13 C12 121.2(4) . . ?
C14 C13 H13 119.4 . . ?
C12 C13 H13 119.4 . . ?
C29 C28 H28 120.0 . . ?
C29 C28 C27 119.9(5) . . ?
C27 C28 H28 120.0 . . ?
C31 C32 H32 119.6 . . ?
C31 C32 C27 120.8(5) . . ?
C27 C32 H32 119.6 . . ?
C28 C29 H29 120.0 . . ?
C30 C29 C28 120.0(5) . . ?
C30 C29 H29 120.0 . . ?
C32 C31 H31 119.8 . . ?
C32 C31 C30 120.3(5) . . ?
C30 C31 H31 119.8 . . ?
C20 C21 H21A 109.5 . . ?
C20 C21 H21B 109.5 . . ?
C20 C21 H21C 109.5 . . ?
H21A C21 H21B 109.5 . . ?
H21A C21 H21C 109.5 . . ?
H21B C21 H21C 109.5 . . ?
C28 C27 H27 121.0 . . ?
C32 C27 C28 118.0(5) . . ?
C32 C27 H27 121.0 . . ?
C29 C30 C31 120.9(5) . . ?
C29 C30 H30 119.6 . . ?
C31 C30 H30 119.6 . . ?

loop_
_geom_bond_atom_site_label_1
_geom_bond_atom_site_label_2
_geom_bond_distance
_geom_bond_site_symmetry_2
_geom_bond_publ_flag
Ru1 O1 2.057(3) . ?
Ru1 O3 2.055(2) . ?
Ru1 O4 2.025(2) . ?
Ru1 N1 1.937(3) . ?
Ru1 O2 2.026(2) . ?
Ru1 N2 2.022(3) . ?
O1 C18 1.265(4) . ?
O3 C23 1.275(4) . ?
O4 C25 1.283(4) . ?
N1 N3 1.341(4) . ?
N1 C9 1.426(4) . ?
O2 C20 1.283(5) . ?
N3 C1 1.360(4) . ?
N6 C15 1.384(5) . ?
N6 C9 1.359(5) . ?
N6 C16 1.464(4) . ?
N5 C7 1.380(5) . ?
N5 C1 1.360(5) . ?
N5 C8 1.458(5) . ?
N2 C1 1.330(5) . ?
N2 C2 1.381(4) . ?
N4 C10 1.383(5) . ?
N4 C9 1.303(4) . ?
C15 C10 1.406(5) . ?
C15 C14 1.382(6) . ?
C7 C2 1.418(5) . ?
C7 C6 1.396(5) . ?
C10 C11 1.400(5) . ?
C2 C3 1.386(5) . ?
C19 H19 0.9300 . ?
C19 C20 1.386(6) . ?
C19 C18 1.390(6) . ?
C24 H24 0.9300 . ?
C24 C25 1.378(6) . ?
C24 C23 1.397(6) . ?
C3 H3 0.9300 . ?
C3 C4 1.389(5) . ?
C11 H11 0.9300 . ?
C11 C12 1.376(6) . ?
C16 H16A 0.9600 . ?
C16 H16B 0.9600 . ?
C16 H16C 0.9600 . ?
C20 C21 1.508(5) . ?
C25 C26 1.505(5) . ?
C4 H4 0.9300 . ?
C4 C5 1.394(6) . ?
C5 H5 0.9300 . ?
C5 C6 1.375(6) . ?
C8 H8A 0.9600 . ?
C8 H8B 0.9600 . ?
C8 H8C 0.9600 . ?
C23 C22 1.497(6) . ?
C22 H22A 0.9600 . ?
C22 H22B 0.9600 . ?
C22 H22C 0.9600 . ?
C18 C17 1.504(6) . ?
C14 H14 0.9300 . ?
C14 C13 1.385(6) . ?
C6 H6 0.9300 . ?
C26 H26A 0.9600 . ?
C26 H26B 0.9600 . ?
C26 H26C 0.9600 . ?
C12 H12 0.9300 . ?
C12 C13 1.401(7) . ?
C17 H17A 0.9600 . ?
C17 H17B 0.9600 . ?
C17 H17C 0.9600 . ?
C13 H13 0.9300 . ?
C28 H28 0.9300 . ?
C28 C29 1.371(9) . ?
C28 C27 1.394(9) . ?
C32 H32 0.9300 . ?
C32 C31 1.342(7) . ?
C32 C27 1.374(9) . ?
C29 H29 0.9300 . ?
C29 C30 1.331(8) . ?
C31 H31 0.9300 . ?
C31 C30 1.364(7) . ?
C21 H21A 0.9600 . ?
C21 H21B 0.9600 . ?
C21 H21C 0.9600 . ?
C27 H27 0.9300 . ?
C30 H30 0.9300 . ?

loop_
_geom_torsion_atom_site_label_1
_geom_torsion_atom_site_label_2
_geom_torsion_atom_site_label_3
_geom_torsion_atom_site_label_4
_geom_torsion
_geom_torsion_site_symmetry_1
_geom_torsion_site_symmetry_2
_geom_torsion_site_symmetry_3
_geom_torsion_site_symmetry_4
_geom_torsion_publ_flag
Ru1 O1 C18 C19 -6.0(6) . . . . ?
Ru1 O1 C18 C17 175.6(3) . . . . ?
Ru1 O3 C23 C24 8.9(5) . . . . ?
Ru1 O3 C23 C22 -171.2(3) . . . . ?
Ru1 O4 C25 C24 -1.6(5) . . . . ?
Ru1 O4 C25 C26 179.0(2) . . . . ?
Ru1 N1 N3 C1 -0.1(3) . . . . ?
Ru1 N1 C9 N6 64.6(4) . . . . ?
Ru1 N1 C9 N4 -109.5(3) . . . . ?
Ru1 O2 C20 C19 -5.2(6) . . . . ?
Ru1 O2 C20 C21 174.8(3) . . . . ?
Ru1 N2 C1 N3 -0.7(4) . . . . ?
Ru1 N2 C1 N5 -175.9(2) . . . . ?
Ru1 N2 C2 C7 172.5(3) . . . . ?
Ru1 N2 C2 C3 -3.3(6) . . . . ?
N1 N3 C1 N5 175.1(3) . . . . ?
N1 N3 C1 N2 0.6(4) . . . . ?
N3 N1 C9 N6 -128.9(3) . . . . ?
N3 N1 C9 N4 57.0(4) . . . . ?
N6 C15 C10 N4 -1.0(4) . . . . ?
N6 C15 C10 C11 179.8(3) . . . . ?
N6 C15 C14 C13 178.4(4) . . . . ?
N5 C7 C2 N2 1.0(3) . . . . ?
N5 C7 C2 C3 177.2(3) . . . . ?
N5 C7 C6 C5 -174.6(3) . . . . ?
N2 C2 C3 C4 173.8(3) . . . . ?
N4 C10 C11 C12 -177.1(4) . . . . ?
C15 N6 C9 N1 -175.1(3) . . . . ?
C15 N6 C9 N4 -0.5(4) . . . . ?
C15 C10 C11 C12 1.8(5) . . . . ?
C15 C14 C13 C12 0.3(7) . . . . ?
C7 N5 C1 N3 -173.6(3) . . . . ?
C7 N5 C1 N2 1.4(3) . . . . ?
C7 C2 C3 C4 -1.4(4) . . . . ?
C10 N4 C9 N1 174.3(3) . . . . ?
C10 N4 C9 N6 -0.2(4) . . . . ?
C10 C15 C14 C13 1.3(6) . . . . ?
C10 C11 C12 C13 -0.4(6) . . . . ?
C9 N1 N3 C1 -166.7(3) . . . . ?
C9 N6 C15 C10 0.8(4) . . . . ?
C9 N6 C15 C14 -176.6(4) . . . . ?
C9 N4 C10 C15 0.7(4) . . . . ?
C9 N4 C10 C11 179.8(4) . . . . ?
C1 N5 C7 C2 -1.5(3) . . . . ?
C1 N5 C7 C6 173.8(4) . . . . ?
C1 N2 C2 C7 -0.2(3) . . . . ?
C1 N2 C2 C3 -175.9(3) . . . . ?
C2 N2 C1 N3 174.4(3) . . . . ?
C2 N2 C1 N5 -0.8(3) . . . . ?
C2 C7 C6 C5 0.1(5) . . . . ?
C2 C3 C4 C5 0.2(5) . . . . ?
C3 C4 C5 C6 1.2(5) . . . . ?
C11 C12 C13 C14 -0.7(7) . . . . ?
C16 N6 C15 C10 175.9(3) . . . . ?
C16 N6 C15 C14 -1.6(6) . . . . ?
C16 N6 C9 N1 10.2(5) . . . . ?
C16 N6 C9 N4 -175.2(3) . . . . ?
C20 C19 C18 O1 4.9(7) . . . . ?
C20 C19 C18 C17 -176.8(4) . . . . ?
C25 C24 C23 O3 3.2(6) . . . . ?
C25 C24 C23 C22 -176.7(4) . . . . ?
C4 C5 C6 C7 -1.3(5) . . . . ?
C8 N5 C7 C2 177.5(3) . . . . ?
C8 N5 C7 C6 -7.2(6) . . . . ?
C8 N5 C1 N3 7.5(5) . . . . ?
C8 N5 C1 N2 -177.5(3) . . . . ?
C23 C24 C25 O4 -7.5(6) . . . . ?
C23 C24 C25 C26 171.8(4) . . . . ?
C18 C19 C20 O2 1.4(7) . . . . ?
C18 C19 C20 C21 -178.7(4) . . . . ?
C14 C15 C10 N4 176.8(4) . . . . ?
C14 C15 C10 C11 -2.4(6) . . . . ?
C6 C7 C2 N2 -174.9(3) . . . . ?
C6 C7 C2 C3 1.3(5) . . . . ?
C28 C29 C30 C31 -0.3(8) . . . . ?
C32 C31 C30 C29 -0.9(7) . . . . ?
C29 C28 C27 C32 -1.4(8) . . . . ?
C31 C32 C27 C28 0.2(9) . . . . ?
C27 C28 C29 C30 1.5(8) . . . . ?
C27 C32 C31 C30 0.9(8) . . . . ?
